data_2213903
loop_
_publ_author_name
'Farrugia, Louis J.'

_publ_section_title
;
 Sodium tungstate dihydrate: a redetermination
;
_journal_coeditor_code MG2024
_journal_issue 6
_journal_name_full 'Acta Crystallographica Section E'
_journal_page_first i142
_journal_page_last i142
_journal_paper_doi 10.1107/S1600536807023355
_journal_volume 63
_journal_year 2007
_chemical_formula_iupac 'Na2 W O4. 2H2 O'
_chemical_formula_moiety '(Na +)2, O4 W 2-, 2(H2 O)'
_chemical_formula_sum 'H4 Na2 O6 W'
_chemical_formula_weight 329.86
_chemical_name_systematic
;
 ?
;
_space_group_crystal_system orthorhombic
_space_group_name_Hall '-P 2ac 2ab'
_space_group_name_H-M_alt 'P b c a'
_audit_creation_method 'WinGX routine CIF_UPDATE'
_cell_angle_alpha 90
_cell_angle_beta 90
_cell_angle_gamma 90
_cell_formula_units_Z 8
_cell_length_a 8.4797(5)
_cell_length_b 10.5930(5)
_cell_length_c 13.8527(10)
_cell_measurement_reflns_used 25
_cell_measurement_temperature 291(2)
_cell_measurement_theta_max 24.92
_cell_measurement_theta_min 21.10
_cell_volume 1244.33(13)
_computing_cell_refinement 'CAD-4 EXPRESS'
_computing_data_collection 'CAD-4 EXPRESS (Enraf-Nonius, 1994)'
_computing_data_reduction 'XCAD4 (Harms & Wocadlo, 1995)'
_computing_molecular_graphics 'Ortep-3 for Windows (Farrugia, 1997)'
_computing_publication_material 'WinGX publication routines (Farrugia, 1999)'
_computing_structure_refinement 'SHELXL-97 (Sheldrick, 1997)'
_computing_structure_solution 'SHELXS-86 (Sheldrick, 1985)'
_diffrn_ambient_temperature 291(2)
_diffrn_measured_fraction_theta_full 1
_diffrn_measured_fraction_theta_max 1
_diffrn_measurement_device 'Enraf Nonius TurboCAD4'
_diffrn_measurement_method 'non-profiled \w/2\q scans'
_diffrn_radiation_monochromator graphite
_diffrn_radiation_type MoK\a
_diffrn_radiation_wavelength 0.71073
_diffrn_reflns_av_R_equivalents 0.0274
_diffrn_reflns_limit_h_max 11
_diffrn_reflns_limit_h_min -11
_diffrn_reflns_limit_k_max 14
_diffrn_reflns_limit_k_min -1
_diffrn_reflns_limit_l_max 19
_diffrn_reflns_limit_l_min -19
_diffrn_reflns_number 7543
_diffrn_reflns_reduction_process
;
 Merged with SORTAV
 R.H. Blessing, (1987) Cryst. Rev. 1, 3-58
 R.H. Blessing, (1989) J. Appl. Cryst. 22, 396-397
;
_diffrn_reflns_theta_full 29.98
_diffrn_reflns_theta_max 29.98
_diffrn_reflns_theta_min 2.94
_diffrn_standards_decay_% 1
_diffrn_standards_interval_time 120
_diffrn_standards_number 6
_exptl_absorpt_coefficient_mu 18.664
_exptl_absorpt_correction_T_max 0.1475
_exptl_absorpt_correction_T_min 0.0208
_exptl_absorpt_correction_type analytical
_exptl_absorpt_process_details
;
(de Meulenaer & Tompa, 1965; Alcock, 1970)
;
_exptl_crystal_colour colourless
_exptl_crystal_density_diffrn 3.522
_exptl_crystal_density_method 'not measured'
_exptl_crystal_description plate
_exptl_crystal_F_000 1184
_exptl_crystal_size_max 0.391
_exptl_crystal_size_mid 0.344
_exptl_crystal_size_min 0.109
_refine_diff_density_max 2.752
_refine_diff_density_min -1.48
_refine_ls_extinction_coef 0.00228(11)
_refine_ls_extinction_method SHELXL
_refine_ls_goodness_of_fit_ref 1.256
_refine_ls_hydrogen_treatment refall
_refine_ls_matrix_type full
_refine_ls_number_parameters 97
_refine_ls_number_reflns 1811
_refine_ls_number_restraints 4
_refine_ls_restrained_S_all 1.255
_refine_ls_R_factor_all 0.023
_refine_ls_R_factor_gt 0.0207
_refine_ls_shift/su_max 0.001
_refine_ls_shift/su_mean 0
_refine_ls_structure_factor_coef Fsqd
_refine_ls_weighting_details 'calc w=1/[\s^2^(Fo^2^)+(0.0230P)^2^+2.0063P] where P=(Fo^2^+2Fc^2^)/3'
_refine_ls_weighting_scheme calc
_refine_ls_wR_factor_ref 0.0532
_reflns_number_gt 1664
_reflns_number_total 1811
_reflns_threshold_expression >2\s(I)
_cod_data_source_file mg2024.cif
_cod_data_source_block I
_cod_database_code 2213903
_cod_database_fobs_code 2213903

loop_
_atom_site_type_symbol
_atom_site_label
_atom_site_fract_x
_atom_site_fract_y
_atom_site_fract_z
_atom_site_U_iso_or_equiv
_atom_site_adp_type
_atom_site_calc_flag
_atom_site_refinement_flags
_atom_site_occupancy
W W1 0.513897(17) 0.801647(13) 0.522950(10) 0.01283(7) Uani d . 1
Na Na1 0.34357(17) 0.49523(14) 0.58520(11) 0.0210(3) Uani d . 1
Na Na2 0.74189(16) 0.54972(15) 0.64750(12) 0.0214(3) Uani d . 1
O O1 0.4496(3) 0.8227(3) 0.4020(2) 0.0199(5) Uani d . 1
O O2 0.5570(3) 0.6393(2) 0.54181(19) 0.0179(5) Uani d . 1
O O3 0.6862(3) 0.8921(3) 0.5387(2) 0.0239(6) Uani d . 1
O O4 0.3692(3) 0.8508(3) 0.6089(2) 0.0215(5) Uani d . 1
O O5 0.5379(4) 0.4088(3) 0.6997(2) 0.0273(6) Uani d D 1
O O6 0.2280(3) 0.6403(3) 0.7015(2) 0.0245(6) Uani d D 1
H H51 0.584(7) 0.349(4) 0.669(4) 0.050(9) Uiso d D 1
H H52 0.572(7) 0.395(6) 0.757(3) 0.050(9) Uiso d D 1
H H61 0.136(4) 0.644(6) 0.676(4) 0.050(9) Uiso d D 1
H H62 0.255(7) 0.715(3) 0.684(5) 0.050(9) Uiso d D 1

loop_
_atom_site_aniso_label
_atom_site_aniso_U_11
_atom_site_aniso_U_22
_atom_site_aniso_U_33
_atom_site_aniso_U_12
_atom_site_aniso_U_13
_atom_site_aniso_U_23
W1 0.01363(9) 0.01020(10) 0.01466(10) 0.00008(4) 0.00046(4) 0.00033(4)
Na1 0.0215(6) 0.0170(7) 0.0245(7) -0.0023(6) 0.0010(5) -0.0016(7)
Na2 0.0212(7) 0.0212(7) 0.0217(7) -0.0016(6) 0.0015(5) -0.0014(6)
O1 0.0196(11) 0.0215(12) 0.0187(13) 0.0024(10) -0.0019(10) 0.0012(10)
O2 0.0183(11) 0.0111(11) 0.0242(12) 0.0000(10) 0.0008(10) 0.0013(10)
O3 0.0231(12) 0.0209(13) 0.0276(14) -0.0075(11) -0.0018(10) -0.0029(12)
O4 0.0224(12) 0.0199(12) 0.0221(13) 0.0061(10) 0.0039(10) 0.0016(11)
O5 0.0355(14) 0.0209(14) 0.0256(14) -0.0003(12) -0.0028(12) 0.0025(12)
O6 0.0241(13) 0.0234(14) 0.0258(14) -0.0027(11) -0.0052(11) 0.0050(12)

loop_
_atom_type_symbol
_atom_type_description
_atom_type_scat_dispersion_real
_atom_type_scat_dispersion_imag
_atom_type_scat_source
W W -0.849 6.8722 'International Tables Vol C Tables 4.2.6.8 and 6.1.1.4'
Na Na 0.0362 0.0249 'International Tables Vol C Tables 4.2.6.8 and 6.1.1.4'
O O 0.0106 0.006 'International Tables Vol C Tables 4.2.6.8 and 6.1.1.4'
H H 0 0 'International Tables Vol C Tables 4.2.6.8 and 6.1.1.4'

loop_
_exptl_crystal_face_index_h
_exptl_crystal_face_index_k
_exptl_crystal_face_index_l
_exptl_crystal_face_perp_dist
0 0 1 0.0388
0 0 -1 0.0388
1 0 0 0.1225
-1 0 0 0.1225
0 1 0 0.1375
0 -1 0 0.1375
0 1 2 0.0825
0 -1 -2 0.0825
0 1 -2 0.0825
0 -1 2 0.0825
1 0 1 0.1050
-1 0 -1 0.1050
-1 0 1 0.1050
1 0 -1 0.1050

loop_
_geom_angle_atom_site_label_1
_geom_angle_atom_site_label_2
_geom_angle_atom_site_label_3
_geom_angle_site_symmetry_1
_geom_angle_site_symmetry_3
_geom_angle
O3 W1 O1 . . 107.66(13)
O3 W1 O2 . . 109.73(14)
O1 W1 O2 . . 108.87(12)
O3 W1 O4 . . 109.17(13)
O1 W1 O4 . . 112.41(12)
O2 W1 O4 . . 108.97(12)
O4 Na1 O2 8_655 5_666 89.21(10)
O4 Na1 O6 8_655 . 90.52(11)
O2 Na1 O6 5_666 . 174.56(12)
O4 Na1 O2 8_655 . 173.66(12)
O2 Na1 O2 5_666 . 86.02(10)
O6 Na1 O2 . . 93.83(10)
O4 Na1 O5 8_655 . 100.30(11)
O2 Na1 O5 5_666 . 90.93(11)
O6 Na1 O5 . . 94.47(11)
O2 Na1 O5 . . 83.98(11)
O4 Na1 O3 8_655 4_466 89.83(11)
O2 Na1 O3 5_666 4_466 88.15(10)
O6 Na1 O3 . 4_466 86.42(10)
O2 Na1 O3 . 4_466 85.85(10)
O5 Na1 O3 . 4_466 169.82(12)
O6 Na2 O1 6_657 4_566 93.69(11)
O6 Na2 O3 6_657 8_755 154.00(13)
O1 Na2 O3 4_566 8_755 91.58(11)
O6 Na2 O2 6_657 . 111.35(11)
O1 Na2 O2 4_566 . 95.01(11)
O3 Na2 O2 8_755 . 93.50(11)
O6 Na2 O5 6_657 . 87.05(12)
O1 Na2 O5 4_566 . 176.82(13)
O3 Na2 O5 8_755 . 86.42(12)
O2 Na2 O5 . . 87.59(11)
W1 O1 Na2 . 4_466 125.75(14)
W1 O2 Na2 . . 128.35(14)
W1 O2 Na1 . 5_666 122.37(14)
Na2 O2 Na1 . 5_666 89.01(10)
W1 O2 Na1 . . 119.24(13)
Na2 O2 Na1 . . 95.10(10)
Na1 O2 Na1 5_666 . 93.98(10)
W1 O3 Na2 . 8_765 133.39(16)
W1 O3 Na1 . 4_566 128.51(15)
Na2 O3 Na1 8_765 4_566 87.82(10)
W1 O4 Na1 . 8_665 127.84(15)
Na2 O5 Na1 . . 93.26(12)

loop_
_geom_bond_atom_site_label_1
_geom_bond_atom_site_label_2
_geom_bond_site_symmetry_2
_geom_bond_distance
W1 O3 . 1.761(3)
W1 O1 . 1.776(3)
W1 O2 . 1.778(3)
W1 O4 . 1.787(3)
Na1 O4 8_655 2.388(3)
Na1 O2 5_666 2.416(3)
Na1 O6 . 2.433(3)
Na1 O2 . 2.442(3)
Na1 O5 . 2.464(4)
Na1 O3 4_466 2.480(3)
Na2 O6 6_657 2.304(3)
Na2 O1 4_566 2.323(3)
Na2 O3 8_755 2.331(3)
Na2 O2 . 2.346(3)
Na2 O5 . 2.396(4)
O1 Na2 4_466 2.323(3)
O2 Na1 5_666 2.416(3)
O3 Na2 8_765 2.331(3)
O3 Na1 4_566 2.480(3)
O4 Na1 8_665 2.388(3)
O5 H51 . 0.86(3)
O5 H52 . 0.86(3)
O6 Na2 6_557 2.304(3)
O6 H61 . 0.86(3)
O6 H62 . 0.86(3)

loop_
_geom_hbond_atom_site_label_D
_geom_hbond_atom_site_label_H
_geom_hbond_atom_site_label_A
_geom_hbond_site_symmetry_A
_geom_hbond_distance_DH
_geom_hbond_distance_HA
_geom_hbond_distance_DA
_geom_hbond_angle_DHA
O5 H51 O1 5_666 0.86(3) 2.09(4) 2.830(4) 145(6)
O5 H52 O4 3_646 0.86(3) 1.98(3) 2.832(4) 174(6)
O5 H51 O3 8_755 0.86(3) 2.70(6) 3.237(4) 122(5)
O6 H61 O1 4_466 0.86(3) 1.95(3) 2.790(4) 167(6)
O6 H62 O4 . 0.86(3) 2.02(4) 2.837(4) 159(6)
